data_7017164
loop_
_publ_author_name
'Hall, Nikita A.'
'Duboc, Carole'
'Collomb, Marie-No\"elle'
'Deronzier, Alain'
'Blackman, Allan G.'

_publ_section_title
;
 Factors influencing mononuclear versus multinuclear coordination in a
 series of potentially hexadentate acyclic N(6) ligands: the roles of
 flexibility and chelate ring size.
;
_journal_issue 45
_journal_name_full 'Dalton transactions (Cambridge, England : 2003)'
_journal_page_first 12075
_journal_page_last 12082
_journal_paper_doi 10.1039/c1dt10627a
_journal_volume 40
_journal_year 2011
_chemical_formula_sum 'C29 H32 Cl2 Mn N8 O8'
_chemical_formula_weight 746.47
_chemical_name_systematic
;
?
;
_space_group_IT_number 15
_symmetry_cell_setting monoclinic
_symmetry_space_group_name_Hall '-C 2yc'
_symmetry_space_group_name_H-M 'C 1 2/c 1'
_atom_sites_solution_hydrogens geom
_atom_sites_solution_primary direct
_atom_sites_solution_secondary difmap
_audit_creation_method SHELXL-97
_cell_angle_alpha 90.00
_cell_angle_beta 103.422(11)
_cell_angle_gamma 90.00
_cell_formula_units_Z 4
_cell_length_a 22.842(5)
_cell_length_b 9.232(2)
_cell_length_c 15.816(3)
_cell_measurement_reflns_used 5922
_cell_measurement_temperature 89(2)
_cell_measurement_theta_max 29.19
_cell_measurement_theta_min 2.50
_cell_volume 3244.1(12)
_computing_cell_refinement 'ApexII and SAINT (Bruker, 2001)'
_computing_data_collection 'ApexII (Bruker, 2004)'
_computing_data_reduction SAINT
_computing_molecular_graphics 'WinGX (Farrugia, 1999)'
_computing_publication_material WinGX
_computing_structure_refinement 'SHELXL-97 (Sheldrick, 2008)'
_computing_structure_solution 'SIR97 (Altomare et al., 1997)'
_diffrn_ambient_temperature 89(2)
_diffrn_measured_fraction_theta_full 0.999
_diffrn_measured_fraction_theta_max 0.967
_diffrn_measurement_device_type 'Bruker Kappa ApexII area detector'
_diffrn_measurement_method 'phi and omega scans'
_diffrn_radiation_monochromator graphite
_diffrn_radiation_source 'fine-focus sealed tube'
_diffrn_radiation_type MoK\a
_diffrn_radiation_wavelength 0.71069
_diffrn_reflns_av_R_equivalents 0.0382
_diffrn_reflns_av_sigmaI/netI 0.0293
_diffrn_reflns_limit_h_max 31
_diffrn_reflns_limit_h_min -31
_diffrn_reflns_limit_k_max 12
_diffrn_reflns_limit_k_min -12
_diffrn_reflns_limit_l_max 20
_diffrn_reflns_limit_l_min -21
_diffrn_reflns_number 28974
_diffrn_reflns_theta_full 25.00
_diffrn_reflns_theta_max 29.49
_diffrn_reflns_theta_min 1.83
_exptl_absorpt_coefficient_mu 0.635
_exptl_absorpt_correction_T_max 1.000000
_exptl_absorpt_correction_T_min 0.867477
_exptl_absorpt_correction_type multi-scan
_exptl_absorpt_process_details SADABS
_exptl_crystal_colour yellow
_exptl_crystal_density_diffrn 1.528
_exptl_crystal_density_method 'not measured'
_exptl_crystal_description Block
_exptl_crystal_F_000 1540
_exptl_crystal_size_max 0.47
_exptl_crystal_size_mid 0.42
_exptl_crystal_size_min 0.37
_refine_diff_density_max 0.554
_refine_diff_density_min -0.659
_refine_diff_density_rms 0.080
_refine_ls_extinction_method none
_refine_ls_goodness_of_fit_ref 1.040
_refine_ls_hydrogen_treatment constr
_refine_ls_matrix_type full
_refine_ls_number_parameters 275
_refine_ls_number_reflns 4371
_refine_ls_number_restraints 0
_refine_ls_restrained_S_all 1.040
_refine_ls_R_factor_all 0.0542
_refine_ls_R_factor_gt 0.0469
_refine_ls_shift/su_max 0.001
_refine_ls_shift/su_mean 0.000
_refine_ls_structure_factor_coef Fsqd
_refine_ls_weighting_details 'calc w=1/[\s^2^(Fo^2^)+(0.0670P)^2^+5.3940P] where P=(Fo^2^+2Fc^2^)/3'
_refine_ls_weighting_scheme calc
_refine_ls_wR_factor_gt 0.1278
_refine_ls_wR_factor_ref 0.1343
_reflns_number_gt 3867
_reflns_number_total 4371
_reflns_threshold_expression >2\s(I)
_cod_data_source_file c1dt10627a.txt
_cod_data_source_block nh13
_cod_original_sg_symbol_H-M C2/c
_cod_database_code 7017164

loop_
_symmetry_equiv_pos_as_xyz
'x, y, z'
'-x, y, -z+1/2'
'x+1/2, y+1/2, z'
'-x+1/2, y+1/2, -z+1/2'
'-x, -y, -z'
'x, -y, z-1/2'
'-x+1/2, -y+1/2, -z'
'x+1/2, -y+1/2, z-1/2'

loop_
_atom_site_label
_atom_site_type_symbol
_atom_site_fract_x
_atom_site_fract_y
_atom_site_fract_z
_atom_site_U_iso_or_equiv
_atom_site_adp_type
_atom_site_occupancy
_atom_site_symmetry_multiplicity
_atom_site_calc_flag
_atom_site_refinement_flags
_atom_site_disorder_assembly
_atom_site_disorder_group
Mn1 Mn 0.5000 0.20722(4) 0.2500 0.02583(13) Uani 1 2 d S . .
Cl2 Cl 0.36230(2) 0.53597(6) 0.96564(3) 0.03187(14) Uani 1 1 d . . .
C33 C 0.24624(10) 0.6107(3) 0.17272(15) 0.0365(5) Uani 1 1 d . . .
N1 N 0.51625(7) 0.03223(19) 0.15549(11) 0.0269(4) Uani 1 1 d . B .
N2 N 0.41390(8) 0.1586(2) 0.16074(12) 0.0313(4) Uani 1 1 d . B .
O8 O 0.33364(9) 0.4432(3) 0.89818(19) 0.0762(8) Uani 1 1 d . C .
N9 N 0.21864(10) 0.5084(2) 0.17081(15) 0.0432(5) Uani 1 1 d . . .
C1 C 0.56961(9) -0.0290(3) 0.15572(14) 0.0332(5) Uani 1 1 d . . .
H1 H 0.6041 0.0106 0.1914 0.040 Uiso 1 1 calc R B .
C3 C 0.52466(11) -0.2087(3) 0.05355(15) 0.0361(5) Uani 1 1 d . . .
H3 H 0.5274 -0.2901 0.0200 0.043 Uiso 1 1 calc R B .
C24 C 0.5000 0.5842(3) 0.2500 0.0348(6) Uani 1 2 d S . .
H24A H 0.4984 0.6480 0.2008 0.042 Uiso 0.50 1 calc PR A 1
H24B H 0.5016 0.6480 0.2992 0.042 Uiso 0.50 1 calc PR A 1
C4 C 0.46892(10) -0.1465(2) 0.05194(14) 0.0309(4) Uani 1 1 d . B .
H4 H 0.4340 -0.1851 0.0171 0.037 Uiso 1 1 calc R . .
C6 C 0.40876(8) 0.0488(2) 0.10456(12) 0.0242(4) Uani 1 1 d . . .
C8 C 0.30283(9) 0.0891(3) 0.06019(14) 0.0340(5) Uani 1 1 d . . .
H8 H 0.2653 0.0660 0.0254 0.041 Uiso 1 1 calc R B .
C2 C 0.57573(10) -0.1482(3) 0.10544(15) 0.0371(5) Uani 1 1 d . B .
H2 H 0.6135 -0.1868 0.1066 0.045 Uiso 1 1 calc R . .
C5 C 0.46635(9) -0.0258(2) 0.10324(12) 0.0250(4) Uani 1 1 d . B .
C9 C 0.30809(10) 0.1997(3) 0.11883(16) 0.0393(5) Uani 1 1 d . B .
H9 H 0.2745 0.2516 0.1253 0.047 Uiso 1 1 calc R . .
C7 C 0.35322(9) 0.0111(3) 0.05232(14) 0.0324(4) Uani 1 1 d . B .
H7 H 0.3498 -0.0649 0.0129 0.039 Uiso 1 1 calc R . .
C10 C 0.36494(11) 0.2323(3) 0.16836(19) 0.0487(7) Uani 1 1 d . . .
C22 C 0.28228(14) 0.7413(3) 0.1757(3) 0.0638(9) Uani 1 1 d . . .
H22A H 0.3060 0.7556 0.2337 0.096 Uiso 1 1 calc R . .
H22B H 0.2562 0.8231 0.1588 0.096 Uiso 1 1 calc R . .
H22C H 0.3084 0.7315 0.1365 0.096 Uiso 1 1 calc R . .
C11A C 0.37070(18) 0.3218(5) 0.2554(3) 0.0314(10) Uani 0.511(5) 1 d P B 1
H11A H 0.3424 0.4019 0.2460 0.038 Uiso 0.511(5) 1 calc PR B 1
H11B H 0.3621 0.2603 0.3007 0.038 Uiso 0.511(5) 1 calc PR B 1
N3A N 0.4363(5) 0.3797(16) 0.2825(7) 0.0193(14) Uani 0.511(5) 1 d P B 1
H3A H 0.4460 0.3980 0.3406 0.023 Uiso 0.511(5) 1 calc PR B 1
C23A C 0.4359(2) 0.5206(5) 0.2326(3) 0.0370(11) Uani 0.511(5) 1 d P B 1
H23A H 0.4091 0.5894 0.2506 0.044 Uiso 0.511(5) 1 calc PR B 1
H23B H 0.4212 0.5028 0.1708 0.044 Uiso 0.511(5) 1 calc PR B 1
C11B C 0.3823(2) 0.3799(5) 0.2106(3) 0.0333(11) Uani 0.489(5) 1 d P B 2
H11C H 0.3853 0.4498 0.1660 0.040 Uiso 0.489(5) 1 calc PR B 2
H11D H 0.3510 0.4124 0.2384 0.040 Uiso 0.489(5) 1 calc PR B 2
N3B N 0.4347(7) 0.374(2) 0.2696(9) 0.048(4) Uani 0.489(5) 1 d P B 2
H3B H 0.4226 0.3369 0.3160 0.057 Uiso 0.489(5) 1 calc PR B 2
C23B C 0.4619(2) 0.5175(5) 0.3075(3) 0.0344(12) Uani 0.489(5) 1 d P B 2
H23C H 0.4300 0.5840 0.3123 0.041 Uiso 0.489(5) 1 calc PR B 2
H23D H 0.4868 0.5012 0.3654 0.041 Uiso 0.489(5) 1 calc PR B 2
O2A O 0.42448(15) 0.5506(4) 0.9660(3) 0.0375(9) Uani 0.494(5) 1 d P C 1
O3A O 0.33434(17) 0.6680(5) 0.9675(4) 0.0676(18) Uani 0.494(5) 1 d P C 1
O4A O 0.3550(3) 0.4435(9) 1.0343(3) 0.117(4) Uani 0.494(5) 1 d P C 1
O2B O 0.42300(15) 0.5025(4) 1.0145(3) 0.0420(10) Uani 0.506(5) 1 d P C 2
O3B O 0.36645(16) 0.6679(4) 0.9138(2) 0.0434(10) Uani 0.506(5) 1 d P C 2
O4B O 0.32769(15) 0.5794(4) 1.0270(2) 0.0405(10) Uani 0.506(5) 1 d P C 2

loop_
_atom_site_aniso_label
_atom_site_aniso_U_11
_atom_site_aniso_U_22
_atom_site_aniso_U_33
_atom_site_aniso_U_23
_atom_site_aniso_U_13
_atom_site_aniso_U_12
Mn1 0.0216(2) 0.0214(2) 0.0302(2) 0.000 -0.00270(16) 0.000
Cl2 0.0271(3) 0.0337(3) 0.0371(3) -0.00322(19) 0.0122(2) -0.00292(18)
C33 0.0281(10) 0.0392(13) 0.0410(12) -0.0046(9) 0.0055(9) 0.0064(9)
N1 0.0217(8) 0.0353(9) 0.0242(7) 0.0005(6) 0.0063(6) -0.0017(6)
N2 0.0229(8) 0.0275(9) 0.0378(9) -0.0046(7) -0.0043(7) 0.0046(7)
O8 0.0405(11) 0.0772(15) 0.114(2) -0.0660(15) 0.0245(12) -0.0194(10)
N9 0.0341(10) 0.0428(12) 0.0512(12) 0.0043(9) 0.0070(9) 0.0013(9)
C1 0.0223(9) 0.0485(13) 0.0298(10) -0.0012(9) 0.0082(8) -0.0014(9)
C3 0.0436(13) 0.0328(12) 0.0356(11) -0.0018(8) 0.0167(10) 0.0034(9)
C24 0.0444(18) 0.0238(14) 0.0356(15) 0.000 0.0080(14) 0.000
C4 0.0319(10) 0.0319(11) 0.0298(9) -0.0020(8) 0.0089(8) -0.0051(8)
C6 0.0221(9) 0.0282(10) 0.0221(8) 0.0029(7) 0.0048(7) -0.0047(7)
C8 0.0209(9) 0.0470(13) 0.0322(10) 0.0015(9) 0.0022(8) -0.0056(9)
C2 0.0296(11) 0.0484(14) 0.0366(11) 0.0018(10) 0.0142(9) 0.0070(9)
C5 0.0237(9) 0.0289(10) 0.0236(8) 0.0006(7) 0.0078(7) -0.0036(7)
C9 0.0241(10) 0.0483(14) 0.0407(12) -0.0033(10) -0.0020(9) 0.0085(9)
C7 0.0242(9) 0.0429(12) 0.0297(10) -0.0068(9) 0.0053(8) -0.0080(9)
C10 0.0303(12) 0.0462(14) 0.0576(16) -0.0206(12) -0.0142(11) 0.0166(11)
C22 0.0417(15) 0.0404(15) 0.108(3) -0.0168(17) 0.0157(17) -0.0032(12)
C11A 0.0239(19) 0.033(2) 0.037(2) -0.0044(18) 0.0062(17) 0.0062(16)
N3A 0.021(3) 0.026(3) 0.0103(16) -0.0031(16) 0.0018(16) -0.001(2)
C23A 0.039(2) 0.028(2) 0.041(2) 0.0006(17) 0.0039(19) 0.0075(18)
C11B 0.026(2) 0.039(3) 0.032(2) -0.0025(19) 0.0006(18) 0.0103(18)
N3B 0.049(5) 0.034(5) 0.055(8) -0.007(5) 0.004(5) 0.001(4)
C23B 0.046(3) 0.024(2) 0.036(2) -0.0013(16) 0.013(2) 0.0053(18)
O2A 0.0233(15) 0.039(2) 0.050(2) -0.0126(17) 0.0084(15) -0.0004(13)
O3A 0.031(2) 0.057(3) 0.109(4) -0.043(3) 0.005(2) 0.0071(18)
O4A 0.103(5) 0.180(8) 0.051(3) 0.059(4) -0.018(3) -0.092(5)
O2B 0.0295(17) 0.041(2) 0.055(2) -0.0081(18) 0.0082(17) 0.0053(15)
O3B 0.041(2) 0.046(2) 0.0435(19) 0.0000(15) 0.0097(15) -0.0029(15)
O4B 0.0357(17) 0.046(2) 0.0430(19) -0.0109(16) 0.0165(15) 0.0027(15)

loop_
_atom_type_symbol
_atom_type_description
_atom_type_scat_dispersion_real
_atom_type_scat_dispersion_imag
_atom_type_scat_source
C C 0.0033 0.0016 'International Tables Vol C Tables 4.2.6.8 and 6.1.1.4'
H H 0.0000 0.0000 'International Tables Vol C Tables 4.2.6.8 and 6.1.1.4'
N N 0.0061 0.0033 'International Tables Vol C Tables 4.2.6.8 and 6.1.1.4'
O O 0.0106 0.0060 'International Tables Vol C Tables 4.2.6.8 and 6.1.1.4'
Cl Cl 0.1484 0.1585 'International Tables Vol C Tables 4.2.6.8 and 6.1.1.4'
Mn Mn 0.3368 0.7283 'International Tables Vol C Tables 4.2.6.8 and 6.1.1.4'

loop_
_geom_angle_atom_site_label_1
_geom_angle_atom_site_label_2
_geom_angle_atom_site_label_3
_geom_angle
_geom_angle_site_symmetry_1
_geom_angle_site_symmetry_3
N2 Mn1 N2 156.30(10) 2_655 .
N2 Mn1 N3B 72.5(4) 2_655 2_655
N2 Mn1 N3B 125.9(4) . 2_655
N2 Mn1 N3B 125.9(4) 2_655 .
N2 Mn1 N3B 72.5(4) . .
N3B Mn1 N3B 91.8(9) 2_655 .
N2 Mn1 N1 91.08(7) 2_655 .
N2 Mn1 N1 72.02(6) . .
N3B Mn1 N1 100.6(5) 2_655 .
N3B Mn1 N1 143.0(4) . .
N2 Mn1 N1 72.02(6) 2_655 2_655
N2 Mn1 N1 91.08(7) . 2_655
N3B Mn1 N1 143.0(4) 2_655 2_655
N3B Mn1 N1 100.6(5) . 2_655
N1 Mn1 N1 90.22(9) . 2_655
N2 Mn1 N3A 76.4(3) 2_655 2_655
N2 Mn1 N3A 121.4(3) . 2_655
N3B Mn1 N3A 4.8(6) 2_655 2_655
N3B Mn1 N3A 91.7(2) . 2_655
N1 Mn1 N3A 97.8(3) . 2_655
N1 Mn1 N3A 147.5(3) 2_655 2_655
N2 Mn1 N3A 121.4(3) 2_655 .
N2 Mn1 N3A 76.4(3) . .
N3B Mn1 N3A 91.7(2) 2_655 .
N3B Mn1 N3A 4.8(6) . .
N1 Mn1 N3A 147.5(3) . .
N1 Mn1 N3A 97.8(3) 2_655 .
N3A Mn1 N3A 92.1(6) 2_655 .
O3A Cl2 O8 114.7(2) . .
O3A Cl2 O4A 112.2(5) . .
O8 Cl2 O4A 95.6(3) . .
O3A Cl2 O2A 112.5(3) . .
O8 Cl2 O2A 110.41(17) . .
O4A Cl2 O2A 110.3(3) . .
O3A Cl2 O4B 54.0(3) . .
O8 Cl2 O4B 116.66(17) . .
O4A Cl2 O4B 58.3(4) . .
O2A Cl2 O4B 132.2(2) . .
O3A Cl2 O2B 124.4(2) . .
O8 Cl2 O2B 119.47(18) . .
O4A Cl2 O2B 74.5(3) . .
O2A Cl2 O2B 36.14(19) . .
O4B Cl2 O2B 107.7(2) . .
O3A Cl2 O3B 51.4(3) . .
O8 Cl2 O3B 99.1(2) . .
O4A Cl2 O3B 161.7(4) . .
O2A Cl2 O3B 74.5(2) . .
O4B Cl2 O3B 105.0(2) . .
O2B Cl2 O3B 107.0(2) . .
N9 C33 C22 179.4(3) . .
C1 N1 C5 118.06(18) . .
C1 N1 Mn1 125.46(14) . .
C5 N1 Mn1 115.89(13) . .
C6 N2 C10 119.98(19) . .
C6 N2 Mn1 120.85(13) . .
C10 N2 Mn1 118.90(15) . .
N1 C1 C2 123.1(2) . .
N1 C1 H1 118.5 . .
C2 C1 H1 118.5 . .
C2 C3 C4 119.2(2) . .
C2 C3 H3 120.4 . .
C4 C3 H3 120.4 . .
C23B C24 C23B 132.4(4) 2_655 .
C23B C24 C23A 45.9(3) 2_655 2_655
C23B C24 C23A 112.9(3) . 2_655
C23B C24 C23A 112.9(3) 2_655 .
C23B C24 C23A 45.9(3) . .
C23A C24 C23A 135.2(4) 2_655 .
C23B C24 H24A 71.8 2_655 .
C23B C24 H24A 143.4 . .
C23A C24 H24A 103.4 2_655 .
C23A C24 H24A 103.4 . .
C23B C24 H24B 143.4 2_655 .
C23B C24 H24B 71.8 . .
C23A C24 H24B 103.4 2_655 .
C23A C24 H24B 103.4 . .
H24A C24 H24B 105.2 . .
C5 C4 C3 118.9(2) . .
C5 C4 H4 120.5 . .
C3 C4 H4 120.5 . .
N2 C6 C7 120.88(19) . .
N2 C6 C5 114.76(17) . .
C7 C6 C5 124.35(18) . .
C9 C8 C7 120.3(2) . .
C9 C8 H8 119.8 . .
C7 C8 H8 119.8 . .
C3 C2 C1 118.7(2) . .
C3 C2 H2 120.7 . .
C1 C2 H2 120.7 . .
N1 C5 C4 122.05(18) . .
N1 C5 C6 115.48(17) . .
C4 C5 C6 122.47(18) . .
C8 C9 C10 118.0(2) . .
C8 C9 H9 121.0 . .
C10 C9 H9 121.0 . .
C8 C7 C6 118.6(2) . .
C8 C7 H7 120.7 . .
C6 C7 H7 120.7 . .
N2 C10 C9 122.1(2) . .
N2 C10 C11B 110.8(3) . .
C9 C10 C11B 123.7(2) . .
N2 C10 C11A 116.2(2) . .
C9 C10 C11A 118.9(2) . .
C11B C10 C11A 36.4(2) . .
C33 C22 H22A 109.5 . .
C33 C22 H22B 109.5 . .
H22A C22 H22B 109.5 . .
C33 C22 H22C 109.5 . .
H22A C22 H22C 109.5 . .
H22B C22 H22C 109.5 . .
N3A C11A C10 107.4(5) . .
N3A C11A H11A 110.2 . .
C10 C11A H11A 110.2 . .
N3A C11A H11B 110.2 . .
C10 C11A H11B 110.2 . .
H11A C11A H11B 108.5 . .
C23A N3A C11A 105.2(8) . .
C23A N3A Mn1 113.9(5) . .
C11A N3A Mn1 108.7(7) . .
C23A N3A H3A 109.6 . .
C11A N3A H3A 109.6 . .
Mn1 N3A H3A 109.6 . .
N3A C23A C24 110.0(5) . .
N3A C23A H23A 109.7 . .
C24 C23A H23A 109.7 . .
N3A C23A H23B 109.7 . .
C24 C23A H23B 109.7 . .
H23A C23A H23B 108.2 . .
N3B C11B C10 111.8(9) . .
N3B C11B H11C 109.3 . .
C10 C11B H11C 109.3 . .
N3B C11B H11D 109.3 . .
C10 C11B H11D 109.3 . .
H11C C11B H11D 107.9 . .
C11B N3B C23B 117.4(14) . .
C11B N3B Mn1 116.8(9) . .
C23B N3B Mn1 115.6(9) . .
C11B N3B H3B 100.8 . .
C23B N3B H3B 100.8 . .
Mn1 N3B H3B 100.8 . .
C24 C23B N3B 110.7(6) . .
C24 C23B H23C 109.5 . .
N3B C23B H23C 109.5 . .
C24 C23B H23D 109.5 . .
N3B C23B H23D 109.5 . .
H23C C23B H23D 108.1 . .

loop_
_geom_bond_atom_site_label_1
_geom_bond_atom_site_label_2
_geom_bond_distance
_geom_bond_site_symmetry_2
Mn1 N2 2.1848(18) 2_655
Mn1 N2 2.1849(18) .
Mn1 N3B 2.219(18) 2_655
Mn1 N3B 2.219(18) .
Mn1 N1 2.2890(17) .
Mn1 N1 2.2890(17) 2_655
Mn1 N3A 2.294(13) 2_655
Mn1 N3A 2.294(13) .
Cl2 O3A 1.380(4) .
Cl2 O8 1.406(2) .
Cl2 O4A 1.421(4) .
Cl2 O2A 1.425(3) .
Cl2 O4B 1.444(3) .
Cl2 O2B 1.455(4) .
Cl2 O3B 1.484(4) .
C33 N9 1.132(3) .
C33 C22 1.455(4) .
N1 C1 1.343(3) .
N1 C5 1.353(3) .
N2 C6 1.335(3) .
N2 C10 1.338(3) .
C1 C2 1.384(3) .
C1 H1 0.9300 .
C3 C2 1.379(4) .
C3 C4 1.392(3) .
C3 H3 0.9300 .
C24 C23B 1.527(5) 2_655
C24 C23B 1.527(5) .
C24 C23A 1.542(5) 2_655
C24 C23A 1.542(5) .
C24 H24A 0.9700 .
C24 H24B 0.9700 .
C4 C5 1.388(3) .
C4 H4 0.9300 .
C6 C7 1.388(3) .
C6 C5 1.489(3) .
C8 C9 1.365(3) .
C8 C7 1.388(3) .
C8 H8 0.9300 .
C2 H2 0.9300 .
C9 C10 1.385(3) .
C9 H9 0.9300 .
C7 H7 0.9300 .
C10 C11B 1.529(5) .
C10 C11A 1.585(5) .
C22 H22A 0.9600 .
C22 H22B 0.9600 .
C22 H22C 0.9600 .
C11A N3A 1.554(12) .
C11A H11A 0.9700 .
C11A H11B 0.9700 .
N3A C23A 1.521(14) .
N3A H3A 0.9100 .
C23A H23A 0.9700 .
C23A H23B 0.9700 .
C11B N3B 1.336(16) .
C11B H11C 0.9700 .
C11B H11D 0.9700 .
N3B C23B 1.522(18) .
N3B H3B 0.9100 .
C23B H23C 0.9700 .
C23B H23D 0.9700 .
